data_7109727
loop_
_publ_author_name
'Amit Choudhary'
'Charles G. Fry'
'Kimberli J. Kamer'
'Ronald T. Raines'

_publ_section_title
;
 An n-->pi^*^ interaction reduces the electrophilicity of the acceptor
 carbonyl group
;
_journal_name_full Chem.Commun.
_journal_page_first 8166
_journal_paper_doi 10.1039/c3cc44573a
_journal_volume 49
_journal_year 2013
_chemical_formula_moiety 'C9 H14 N2 O2 S2'
_chemical_formula_sum 'C9 H14 N2 O2 S2'
_chemical_formula_weight 246.34
_chemical_name_systematic
; 
 ? 
;
_space_group_IT_number 2
_symmetry_cell_setting triclinic
_symmetry_Int_Tables_number 2
_symmetry_space_group_name_Hall '-P 1'
_symmetry_space_group_name_H-M 'P -1'
_atom_sites_solution_hydrogens geom
_atom_sites_solution_primary direct
_atom_sites_solution_secondary difmap
_cell_angle_alpha 100.830(3)
_cell_angle_beta 93.213(3)
_cell_angle_gamma 91.152(3)
_cell_formula_units_Z 2
_cell_length_a 6.5152(3)
_cell_length_b 7.2897(3)
_cell_length_c 12.4680(5)
_cell_measurement_reflns_used 5112
_cell_measurement_temperature 107(2)
_cell_measurement_theta_max 26.50
_cell_measurement_theta_min 1.67
_cell_volume 580.41(4)
_computing_cell_refinement 'SAINT Ver. 7.24A (Bruker-AXS, 2007)'
_computing_data_collection 'APEX2 Ver. 2.1-4 (Bruker-AXS, 2009)'
_computing_data_reduction 'SAINT Ver. 7.24A'
_computing_molecular_graphics SHELXTL
_computing_publication_material SHELXTL
_computing_structure_refinement 'SHELXTL, OLEX2 (Dolomanov et al., 2009)'
_computing_structure_solution 'SHELXTL (Sheldrick, 2008)'
_diffrn_ambient_temperature 107(2)
_diffrn_measured_fraction_theta_full 0.994
_diffrn_measured_fraction_theta_max 0.985
_diffrn_measurement_device_type 'Bruker SMART APEX2 area detector'
_diffrn_measurement_method '0.60\% \w and 0.6\% \f scans'
_diffrn_radiation_monochromator 'mirror optics'
_diffrn_radiation_type 'Mo K\a'
_diffrn_radiation_wavelength 0.71073
_diffrn_reflns_av_R_equivalents 0.0356
_diffrn_reflns_av_sigmaI/netI 0.0294
_diffrn_reflns_limit_h_max 8
_diffrn_reflns_limit_h_min -8
_diffrn_reflns_limit_k_max 9
_diffrn_reflns_limit_k_min -9
_diffrn_reflns_limit_l_max 15
_diffrn_reflns_limit_l_min -15
_diffrn_reflns_number 11000
_diffrn_reflns_theta_full 25.00
_diffrn_reflns_theta_max 26.50
_diffrn_reflns_theta_min 1.67
_exptl_absorpt_coefficient_mu 0.441
_exptl_absorpt_correction_T_max 0.9490
_exptl_absorpt_correction_T_min 0.9368
_exptl_absorpt_correction_type analytical
_exptl_absorpt_process_details
;
SADABS  (Bruker-AXS, 2007)
;
_exptl_crystal_colour colourless
_exptl_crystal_density_diffrn 1.410
_exptl_crystal_density_method 'not measured'
_exptl_crystal_description block
_exptl_crystal_F_000 260
_exptl_crystal_size_max 0.15
_exptl_crystal_size_mid 0.14
_exptl_crystal_size_min 0.12
_refine_diff_density_max 0.342
_refine_diff_density_min -0.217
_refine_diff_density_rms 0.058
_refine_ls_extinction_method none
_refine_ls_goodness_of_fit_ref 0.963
_refine_ls_hydrogen_treatment constr
_refine_ls_matrix_type full
_refine_ls_number_parameters 139
_refine_ls_number_reflns 2366
_refine_ls_number_restraints 0
_refine_ls_restrained_S_all 0.963
_refine_ls_R_factor_all 0.0465
_refine_ls_R_factor_gt 0.0377
_refine_ls_shift/su_max 0.000
_refine_ls_shift/su_mean 0.000
_refine_ls_structure_factor_coef Fsqd
_refine_ls_weighting_details 'calc w=1/[\s^2^(Fo^2^)+(0.0303P)^2^+0.8650P] where P=(Fo^2^+2Fc^2^)/3'
_refine_ls_weighting_scheme calc
_refine_ls_wR_factor_gt 0.0867
_refine_ls_wR_factor_ref 0.0912
_reflns_number_gt 2009
_reflns_number_total 2366
_reflns_threshold_expression I>2\s(I)
_cod_data_source_file c3cc44573a.txt
_cod_data_source_block raines40
_cod_original_sg_symbol_Hall '-P 1        '
_cod_original_sg_symbol_H-M 'P -1        '
_cod_database_code 7109727

loop_
_symmetry_equiv_pos_as_xyz
'x, y, z'
'-x, -y, -z'

loop_
_atom_site_label
_atom_site_type_symbol
_atom_site_fract_x
_atom_site_fract_y
_atom_site_fract_z
_atom_site_U_iso_or_equiv
_atom_site_adp_type
_atom_site_occupancy
_atom_site_symmetry_multiplicity
_atom_site_calc_flag
_atom_site_refinement_flags
S1 S 0.21023(9) 0.24185(9) 0.52007(5) 0.02845(16) Uani 1 1 d .
S2 S 0.17149(9) -0.11270(8) 0.08647(5) 0.02904(16) Uani 1 1 d .
O1 O 0.4251(3) 0.3815(2) 0.19728(13) 0.0293(4) Uani 1 1 d .
O2 O 0.1067(2) 0.3258(2) 0.24730(13) 0.0264(4) Uani 1 1 d .
N1 N 0.5107(3) 0.1867(3) 0.38574(15) 0.0228(4) Uani 1 1 d .
N2 N 0.4962(3) 0.0031(3) 0.21711(14) 0.0222(4) Uani 1 1 d .
C1 C 0.6269(4) 0.2864(3) 0.57517(18) 0.0271(5) Uani 1 1 d .
H1B H 0.7168 0.1799 0.5740 0.041 Uiso 1 1 calc R
H1C H 0.5693 0.3183 0.6470 0.041 Uiso 1 1 calc R
H1A H 0.7066 0.3939 0.5611 0.041 Uiso 1 1 calc R
C2 C 0.4547(3) 0.2357(3) 0.48809(17) 0.0225(5) Uani 1 1 d .
C3 C 0.7227(3) 0.1852(4) 0.35084(19) 0.0290(5) Uani 1 1 d .
H3B H 0.8212 0.1591 0.4091 0.035 Uiso 1 1 calc R
H3A H 0.7622 0.3061 0.3314 0.035 Uiso 1 1 calc R
C4 C 0.7161(3) 0.0291(3) 0.25167(19) 0.0283(5) Uani 1 1 d .
H4A H 0.7959 0.0648 0.1931 0.034 Uiso 1 1 calc R
H4B H 0.7721 -0.0866 0.2709 0.034 Uiso 1 1 calc R
C5 C 0.4184(4) -0.1120(3) 0.12740(18) 0.0233(5) Uani 1 1 d .
C6 C 0.5673(4) -0.2403(3) 0.06661(19) 0.0301(5) Uani 1 1 d .
H6B H 0.6822 -0.1665 0.0472 0.045 Uiso 1 1 calc R
H6A H 0.4976 -0.3125 -0.0002 0.045 Uiso 1 1 calc R
H6C H 0.6196 -0.3257 0.1130 0.045 Uiso 1 1 calc R
C7 C 0.3687(3) 0.1247(3) 0.29015(17) 0.0209(4) Uani 1 1 d .
H7 H 0.2463 0.0549 0.3091 0.025 Uiso 1 1 calc R
C8 C 0.3041(3) 0.2925(3) 0.23837(17) 0.0217(4) Uani 1 1 d .
C9 C 0.0270(4) 0.4713(3) 0.1930(2) 0.0327(6) Uani 1 1 d .
H9C H 0.0993 0.5902 0.2241 0.049 Uiso 1 1 calc R
H9B H -0.1204 0.4831 0.2037 0.049 Uiso 1 1 calc R
H9A H 0.0483 0.4387 0.1146 0.049 Uiso 1 1 calc R

loop_
_atom_site_aniso_label
_atom_site_aniso_U_11
_atom_site_aniso_U_22
_atom_site_aniso_U_33
_atom_site_aniso_U_23
_atom_site_aniso_U_13
_atom_site_aniso_U_12
S1 0.0198(3) 0.0381(3) 0.0270(3) 0.0044(2) 0.0032(2) 0.0036(2)
S2 0.0229(3) 0.0319(3) 0.0307(3) 0.0034(2) -0.0036(2) -0.0007(2)
O1 0.0275(9) 0.0304(9) 0.0319(9) 0.0097(7) 0.0070(7) -0.0016(7)
O2 0.0195(8) 0.0280(8) 0.0342(9) 0.0121(7) 0.0002(7) 0.0035(6)
N1 0.0143(9) 0.0304(10) 0.0236(9) 0.0053(8) -0.0010(7) 0.0006(7)
N2 0.0167(9) 0.0262(9) 0.0238(9) 0.0040(7) 0.0018(7) 0.0028(7)
C1 0.0249(12) 0.0293(12) 0.0260(11) 0.0039(9) -0.0030(9) -0.0003(9)
C2 0.0229(12) 0.0203(10) 0.0242(11) 0.0042(8) -0.0008(9) 0.0030(8)
C3 0.0130(11) 0.0431(14) 0.0290(12) 0.0017(10) 0.0017(9) -0.0003(10)
C4 0.0152(11) 0.0371(13) 0.0313(12) 0.0035(10) 0.0009(9) 0.0020(9)
C5 0.0255(12) 0.0218(10) 0.0239(11) 0.0079(8) 0.0011(9) -0.0012(9)
C6 0.0320(14) 0.0300(12) 0.0283(12) 0.0044(10) 0.0037(10) 0.0051(10)
C7 0.0150(11) 0.0266(11) 0.0207(10) 0.0035(8) 0.0000(8) -0.0005(8)
C8 0.0208(11) 0.0251(11) 0.0179(10) 0.0008(8) 0.0004(8) 0.0013(9)
C9 0.0286(13) 0.0330(13) 0.0397(14) 0.0158(11) -0.0027(11) 0.0079(10)

loop_
_atom_type_symbol
_atom_type_description
_atom_type_scat_dispersion_real
_atom_type_scat_dispersion_imag
_atom_type_scat_source
C C 0.0033 0.0016 'International Tables Vol C Tables 4.2.6.8 and 6.1.1.4'
H H 0.0000 0.0000 'International Tables Vol C Tables 4.2.6.8 and 6.1.1.4'
N N 0.0061 0.0033 'International Tables Vol C Tables 4.2.6.8 and 6.1.1.4'
S S 0.1246 0.1234 'International Tables Vol C Tables 4.2.6.8 and 6.1.1.4'
O O 0.0106 0.0060 'International Tables Vol C Tables 4.2.6.8 and 6.1.1.4'

loop_
_geom_angle_atom_site_label_1
_geom_angle_atom_site_label_2
_geom_angle_atom_site_label_3
_geom_angle
C8 O2 C9 116.10(18)
C2 N1 C7 124.77(18)
C2 N1 C3 125.90(18)
C7 N1 C3 109.33(17)
C5 N2 C7 122.51(18)
C5 N2 C4 125.21(19)
C7 N2 C4 112.22(17)
C2 C1 H1B 109.5
C2 C1 H1C 109.5
H1B C1 H1C 109.5
C2 C1 H1A 109.5
H1B C1 H1A 109.5
H1C C1 H1A 109.5
N1 C2 C1 116.1(2)
N1 C2 S1 122.87(17)
C1 C2 S1 121.03(17)
N1 C3 C4 103.56(18)
N1 C3 H3B 111.0
C4 C3 H3B 111.0
N1 C3 H3A 111.0
C4 C3 H3A 111.0
H3B C3 H3A 109.0
N2 C4 C3 104.06(18)
N2 C4 H4A 110.9
C3 C4 H4A 110.9
N2 C4 H4B 110.9
C3 C4 H4B 110.9
H4A C4 H4B 109.0
N2 C5 C6 115.8(2)
N2 C5 S2 121.81(18)
C6 C5 S2 122.35(17)
C5 C6 H6B 109.5
C5 C6 H6A 109.5
H6B C6 H6A 109.5
C5 C6 H6C 109.5
H6B C6 H6C 109.5
H6A C6 H6C 109.5
N2 C7 N1 101.96(17)
N2 C7 C8 109.91(17)
N1 C7 C8 110.32(17)
N2 C7 H7 111.4
N1 C7 H7 111.4
C8 C7 H7 111.4
O1 C8 O2 125.8(2)
O1 C8 C7 122.2(2)
O2 C8 C7 111.91(18)
O2 C9 H9C 109.5
O2 C9 H9B 109.5
H9C C9 H9B 109.5
O2 C9 H9A 109.5
H9C C9 H9A 109.5
H9B C9 H9A 109.5

loop_
_geom_bond_atom_site_label_1
_geom_bond_atom_site_label_2
_geom_bond_distance
_geom_bond_publ_flag
S1 C2 1.663(2) yes
S2 C5 1.660(2) yes
O1 C8 1.206(3) ?
O2 C8 1.320(3) ?
O2 C9 1.451(3) ?
N1 C2 1.332(3) ?
N1 C7 1.462(3) ?
N1 C3 1.471(3) ?
N2 C5 1.333(3) ?
N2 C7 1.455(3) ?
N2 C4 1.471(3) ?
C1 C2 1.507(3) ?
C1 H1B 0.9800 ?
C1 H1C 0.9800 ?
C1 H1A 0.9800 ?
C3 C4 1.513(3) ?
C3 H3B 0.9900 ?
C3 H3A 0.9900 ?
C4 H4A 0.9900 ?
C4 H4B 0.9900 ?
C5 C6 1.498(3) ?
C6 H6B 0.9800 ?
C6 H6A 0.9800 ?
C6 H6C 0.9800 ?
C7 C8 1.542(3) ?
C7 H7 1.0000 ?
C9 H9C 0.9800 ?
C9 H9B 0.9800 ?
C9 H9A 0.9800 ?

loop_
_geom_torsion_atom_site_label_1
_geom_torsion_atom_site_label_2
_geom_torsion_atom_site_label_3
_geom_torsion_atom_site_label_4
_geom_torsion
C7 N1 C2 C1 177.15(19)
C3 N1 C2 C1 -2.6(3)
C7 N1 C2 S1 -2.9(3)
C3 N1 C2 S1 177.41(18)
C2 N1 C3 C4 149.4(2)
C7 N1 C3 C4 -30.4(2)
C5 N2 C4 C3 174.9(2)
C7 N2 C4 C3 -2.6(2)
N1 C3 C4 N2 19.3(2)
C7 N2 C5 C6 -174.62(19)
C4 N2 C5 C6 8.1(3)
C7 N2 C5 S2 5.1(3)
C4 N2 C5 S2 -172.11(17)
C5 N2 C7 N1 167.25(19)
C4 N2 C7 N1 -15.2(2)
C5 N2 C7 C8 -75.7(2)
C4 N2 C7 C8 101.8(2)
C2 N1 C7 N2 -151.6(2)
C3 N1 C7 N2 28.2(2)
C2 N1 C7 C8 91.7(2)
C3 N1 C7 C8 -88.5(2)
C9 O2 C8 O1 6.4(3)
C9 O2 C8 C7 -175.04(18)
N2 C7 C8 O1 -46.7(3)
N1 C7 C8 O1 65.0(3)
N2 C7 C8 O2 134.69(18)
N1 C7 C8 O2 -113.65(19)
